data_4506568
loop_
_publ_author_name
'Banerjee, Kaustuv'
'Biradha, Kumar'

_publ_section_title
;
 Design and Synthesis of Mixed Valent Coordination Networks Containing
 Pyridine Appended Terpyridyl, Halide, and Dicarboxylates
;
_journal_issue 8
_journal_name_full 'Crystal Growth &amp; Design'
_journal_page_first 4264
_journal_paper_doi 10.1021/cg300770b
_journal_volume 12
_journal_year 2012
_chemical_formula_sum 'C56 H48 Co2 N8 O14'
_chemical_formula_weight 1174.88
_chemical_name_systematic
; 
 ? 
;
_space_group_IT_number 2
_symmetry_cell_setting triclinic
_symmetry_space_group_name_Hall '-P 1'
_symmetry_space_group_name_H-M 'P -1'
_atom_sites_solution_hydrogens geom
_atom_sites_solution_primary direct
_atom_sites_solution_secondary difmap
_audit_creation_method SHELXL-97
_cell_angle_alpha 99.322(15)
_cell_angle_beta 90.675(16)
_cell_angle_gamma 108.535(14)
_cell_formula_units_Z 1
_cell_length_a 8.841(4)
_cell_length_b 10.104(5)
_cell_length_c 14.995(7)
_cell_measurement_reflns_used 2269
_cell_measurement_temperature 293(2)
_cell_measurement_theta_max 24.99
_cell_measurement_theta_min 2.44
_cell_volume 1250.4(10)
_computing_structure_refinement 'SHELXL-97 (Sheldrick, 1997)'
_computing_structure_solution 'SHELXS-97 (Sheldrick, 1990)'
_diffrn_ambient_temperature 293(2)
_diffrn_measured_fraction_theta_full 0.949
_diffrn_measured_fraction_theta_max 0.949
_diffrn_measurement_device_type 'Bruker CCD APEX-2'
_diffrn_measurement_method hemisphere
_diffrn_radiation_monochromator graphite
_diffrn_radiation_source 'fine-focus sealed tube'
_diffrn_radiation_type MoK\a
_diffrn_radiation_wavelength 0.71073
_diffrn_reflns_av_R_equivalents 0.1329
_diffrn_reflns_av_sigmaI/netI 0.1545
_diffrn_reflns_limit_h_max 10
_diffrn_reflns_limit_h_min -10
_diffrn_reflns_limit_k_max 11
_diffrn_reflns_limit_k_min -12
_diffrn_reflns_limit_l_max 17
_diffrn_reflns_limit_l_min -17
_diffrn_reflns_number 13324
_diffrn_reflns_theta_full 24.99
_diffrn_reflns_theta_max 24.99
_diffrn_reflns_theta_min 2.44
_exptl_absorpt_coefficient_mu 0.744
_exptl_absorpt_correction_T_max 0.908
_exptl_absorpt_correction_T_min 0.867
_exptl_absorpt_correction_type empirical
_exptl_absorpt_process_details sadabs
_exptl_crystal_colour Red
_exptl_crystal_density_diffrn 1.560
_exptl_crystal_density_method 'not measured'
_exptl_crystal_description Block
_exptl_crystal_F_000 606
_exptl_crystal_size_max 0.23
_exptl_crystal_size_mid 0.16
_exptl_crystal_size_min 0.13
_refine_diff_density_max 1.617
_refine_diff_density_min -0.726
_refine_diff_density_rms 0.107
_refine_ls_extinction_method none
_refine_ls_goodness_of_fit_ref 1.001
_refine_ls_hydrogen_treatment constr
_refine_ls_matrix_type full
_refine_ls_number_parameters 361
_refine_ls_number_reflns 4177
_refine_ls_number_restraints 0
_refine_ls_restrained_S_all 1.001
_refine_ls_R_factor_all 0.1659
_refine_ls_R_factor_gt 0.0906
_refine_ls_shift/su_max 0.000
_refine_ls_shift/su_mean 0.000
_refine_ls_structure_factor_coef Fsqd
_refine_ls_weighting_details 'calc w=1/[\s^2^(Fo^2^)+(0.1000P)^2^+0.0000P] where P=(Fo^2^+2Fc^2^)/3'
_refine_ls_weighting_scheme calc
_refine_ls_wR_factor_gt 0.1885
_refine_ls_wR_factor_ref 0.2165
_reflns_number_gt 2269
_reflns_number_total 4177
_reflns_threshold_expression >2sigma(I)
_cod_data_source_file cg300770b_si_002.cif
_cod_data_source_block 6
_cod_depositor_comments
;
The following automatic conversions were performed:

'_symmetry_cell_setting' value 'Triclinic' changed to 'triclinic'
according to /home/saulius/struct/CIF-dictionaries/cif_core.dic
dictionary named 'cif_core.dic' version 2.4.2 from
2011-04-26.

'_exptl_absorpt_correction_type' value 'Empirical'
changed to 'empirical' according to
/home/saulius/struct/CIF-dictionaries/cif_core.dic dictionary named
'cif_core.dic' version 2.4.2 from 2011-04-26.

Automatic conversion script
Id: cif_fix_values 1891 2012-01-12 08:04:46Z andrius 
;
_cod_original_sg_symbol_H-M P-1
_cod_database_code 4506568

loop_
_symmetry_equiv_pos_as_xyz
'x, y, z'
'-x, -y, -z'

loop_
_atom_site_label
_atom_site_type_symbol
_atom_site_fract_x
_atom_site_fract_y
_atom_site_fract_z
_atom_site_U_iso_or_equiv
_atom_site_adp_type
_atom_site_occupancy
_atom_site_symmetry_multiplicity
_atom_site_calc_flag
_atom_site_refinement_flags
Co1 Co 0.72371(10) 0.20767(10) 0.30872(6) 0.0320(3) Uani 1 1 d .
N1 N 0.7425(6) 0.2400(5) 0.4468(4) 0.0287(13) Uani 1 1 d .
N21 N 0.9771(6) 0.2941(6) 0.3418(4) 0.0321(13) Uani 1 1 d .
O42 O 0.6883(6) 0.3170(5) 0.2100(4) 0.0516(14) Uani 1 1 d .
O41 O 0.6991(7) 0.4618(5) 0.3383(4) 0.0601(17) Uani 1 1 d .
O44 O 0.7293(6) 1.0391(5) 0.2128(3) 0.0477(14) Uani 1 1 d .
N11 N 0.4807(6) 0.1377(6) 0.3434(4) 0.0319(14) Uani 1 1 d .
N31 N 0.8119(8) 0.3308(8) 0.9258(4) 0.063(2) Uani 1 1 d .
C4 C 0.9043(7) 0.3153(7) 0.5843(4) 0.0283(15) Uani 1 1 d .
H4 H 1.0052 0.3523 0.6146 0.034 Uiso 1 1 calc R
O43 O 0.7623(8) 0.9679(5) 0.3392(4) 0.0628(17) Uani 1 1 d .
C5 C 0.8906(7) 0.2951(7) 0.4916(4) 0.0283(16) Uani 1 1 d .
C11 C 0.4588(7) 0.1456(7) 0.4329(4) 0.0282(15) Uani 1 1 d .
C42 C 0.7151(7) 0.6892(7) 0.2488(4) 0.0291(16) Uani 1 1 d .
H42 H 0.7248 0.7067 0.3118 0.035 Uiso 1 1 calc R
C2 C 0.6184(8) 0.2257(7) 0.5860(4) 0.0328(17) Uani 1 1 d .
H2 H 0.5259 0.2030 0.6171 0.039 Uiso 1 1 calc R
C24 C 1.2515(8) 0.3785(8) 0.3096(5) 0.045(2) Uani 1 1 d .
H24 H 1.3279 0.3961 0.2670 0.054 Uiso 1 1 calc R
C21 C 1.0230(8) 0.3278(7) 0.4298(5) 0.0316(16) Uani 1 1 d .
C14 C 0.1962(8) 0.0397(7) 0.3124(5) 0.0365(17) Uani 1 1 d .
H14 H 0.1091 0.0054 0.2700 0.044 Uiso 1 1 calc R
C33 C 0.7810(7) 0.3025(7) 0.7342(4) 0.0310(16) Uani 1 1 d .
C1 C 0.6077(8) 0.2049(7) 0.4925(5) 0.0322(16) Uani 1 1 d .
C43 C 0.7282(8) 0.8011(7) 0.2030(5) 0.0310(16) Uani 1 1 d .
C41 C 0.6879(8) 0.5513(8) 0.2027(5) 0.0363(17) Uani 1 1 d .
C12 C 0.3091(8) 0.0992(7) 0.4659(5) 0.0324(16) Uani 1 1 d .
H12 H 0.2976 0.1043 0.5278 0.039 Uiso 1 1 calc R
C47 C 0.6896(8) 0.4376(8) 0.2541(5) 0.0400(19) Uani 1 1 d .
C3 C 0.7682(8) 0.2809(7) 0.6340(4) 0.0295(16) Uani 1 1 d .
C48 C 0.7444(8) 0.9444(7) 0.2556(5) 0.0336(17) Uani 1 1 d .
C22 C 1.1807(7) 0.3876(7) 0.4620(5) 0.0329(17) Uani 1 1 d .
H22 H 1.2086 0.4108 0.5239 0.039 Uiso 1 1 calc R
C35 C 0.6840(10) 0.2456(10) 0.8754(5) 0.056(2) Uani 1 1 d .
H35 H 0.5997 0.1943 0.9054 0.068 Uiso 1 1 calc R
C32 C 0.9151(9) 0.3976(9) 0.7861(5) 0.054(2) Uani 1 1 d .
H32 H 0.9992 0.4537 0.7582 0.065 Uiso 1 1 calc R
C44 C 0.7150(9) 0.7749(8) 0.1087(5) 0.045(2) Uani 1 1 d .
H44 H 0.7240 0.8487 0.0771 0.054 Uiso 1 1 calc R
C13 C 0.1756(8) 0.0445(8) 0.4041(5) 0.0408(19) Uani 1 1 d .
H13 H 0.0736 0.0115 0.4243 0.049 Uiso 1 1 calc R
C34 C 0.6642(9) 0.2258(8) 0.7837(5) 0.047(2) Uani 1 1 d .
H34 H 0.5712 0.1600 0.7539 0.056 Uiso 1 1 calc R
C45 C 0.6889(9) 0.6406(7) 0.0625(5) 0.0409(19) Uani 1 1 d .
H45 H 0.6813 0.6236 -0.0005 0.049 Uiso 1 1 calc R
C31 C 0.9220(10) 0.4076(10) 0.8786(6) 0.062(3) Uani 1 1 d .
H31 H 1.0118 0.4741 0.9110 0.075 Uiso 1 1 calc R
C23 C 1.2961(8) 0.4121(7) 0.4001(5) 0.0383(18) Uani 1 1 d .
H23 H 1.4037 0.4513 0.4198 0.046 Uiso 1 1 calc R
C15 C 0.3482(8) 0.0869(7) 0.2864(5) 0.0373(18) Uani 1 1 d .
H15 H 0.3617 0.0838 0.2248 0.045 Uiso 1 1 calc R
C25 C 1.0914(8) 0.3182(7) 0.2823(5) 0.0385(18) Uani 1 1 d .
H25 H 1.0613 0.2932 0.2207 0.046 Uiso 1 1 calc R
C46 C 0.6737(9) 0.5307(8) 0.1083(5) 0.046(2) Uani 1 1 d .
H46 H 0.6534 0.4397 0.0755 0.055 Uiso 1 1 calc R
O1W O 0.8954(8) 0.1727(8) 0.0608(4) 0.083(2) Uani 1 1 d .
O2W O 0.4746(9) 0.1195(9) 0.0587(5) 0.108(3) Uani 1 1 d .
O3W O 0.1539(11) 0.0725(12) 0.0912(6) 0.145(4) Uani 1 1 d .

loop_
_atom_site_aniso_label
_atom_site_aniso_U_11
_atom_site_aniso_U_22
_atom_site_aniso_U_33
_atom_site_aniso_U_23
_atom_site_aniso_U_13
_atom_site_aniso_U_12
Co1 0.0288(5) 0.0312(6) 0.0317(6) 0.0036(4) -0.0002(4) 0.0049(4)
N1 0.026(3) 0.024(3) 0.035(3) 0.009(3) 0.006(2) 0.005(2)
N21 0.032(3) 0.029(3) 0.034(3) 0.008(3) 0.003(2) 0.008(3)
O42 0.066(4) 0.025(3) 0.067(4) 0.009(3) 0.015(3) 0.018(3)
O41 0.088(4) 0.031(3) 0.047(4) 0.017(3) -0.016(3) -0.005(3)
O44 0.058(3) 0.028(3) 0.054(3) 0.000(3) -0.005(3) 0.014(3)
N11 0.037(3) 0.029(4) 0.028(3) 0.004(3) 0.001(2) 0.010(3)
N31 0.049(4) 0.090(6) 0.033(4) 0.006(4) 0.005(3) 0.003(4)
C4 0.024(3) 0.028(4) 0.034(4) 0.008(3) -0.004(3) 0.009(3)
O43 0.103(5) 0.031(3) 0.047(4) 0.002(3) 0.018(3) 0.013(3)
C5 0.028(4) 0.020(4) 0.039(4) 0.001(3) -0.001(3) 0.012(3)
C11 0.025(3) 0.023(4) 0.039(4) 0.010(3) 0.002(3) 0.008(3)
C42 0.031(4) 0.030(4) 0.023(3) -0.003(3) 0.003(3) 0.008(3)
C2 0.030(4) 0.033(4) 0.034(4) 0.004(3) 0.001(3) 0.009(3)
C24 0.040(4) 0.043(5) 0.048(5) 0.011(4) 0.015(4) 0.008(4)
C21 0.034(4) 0.021(4) 0.037(4) 0.006(3) 0.007(3) 0.005(3)
C14 0.032(4) 0.033(5) 0.045(5) 0.008(3) -0.002(3) 0.012(3)
C33 0.034(4) 0.028(4) 0.029(4) 0.005(3) 0.003(3) 0.008(3)
C1 0.030(4) 0.021(4) 0.041(4) 0.001(3) -0.006(3) 0.004(3)
C43 0.038(4) 0.020(4) 0.040(4) 0.009(3) 0.004(3) 0.014(3)
C41 0.038(4) 0.035(5) 0.035(4) -0.001(3) 0.003(3) 0.013(3)
C12 0.039(4) 0.024(4) 0.036(4) 0.007(3) 0.003(3) 0.012(3)
C47 0.024(4) 0.036(5) 0.052(5) 0.018(4) 0.001(3) -0.005(3)
C3 0.037(4) 0.015(4) 0.032(4) 0.005(3) 0.003(3) 0.003(3)
C48 0.036(4) 0.027(4) 0.039(4) 0.010(3) 0.006(3) 0.009(3)
C22 0.033(4) 0.032(4) 0.032(4) 0.004(3) 0.006(3) 0.008(3)
C35 0.048(5) 0.079(7) 0.037(5) 0.015(4) 0.009(4) 0.011(5)
C32 0.048(5) 0.070(6) 0.033(4) 0.001(4) -0.007(4) 0.007(4)
C44 0.065(5) 0.026(5) 0.048(5) 0.010(4) 0.000(4) 0.021(4)
C13 0.030(4) 0.042(5) 0.048(5) 0.005(4) 0.004(3) 0.010(3)
C34 0.040(4) 0.051(5) 0.046(5) 0.011(4) -0.002(3) 0.007(4)
C45 0.085(6) 0.024(4) 0.020(4) 0.007(3) -0.002(4) 0.025(4)
C31 0.042(5) 0.088(7) 0.049(5) 0.005(5) -0.002(4) 0.014(5)
C23 0.026(4) 0.026(4) 0.053(5) 0.006(3) 0.003(3) -0.004(3)
C15 0.046(4) 0.037(5) 0.029(4) 0.001(3) 0.002(3) 0.015(4)
C25 0.037(4) 0.037(5) 0.041(4) 0.000(3) 0.010(3) 0.015(4)
C46 0.062(5) 0.027(5) 0.045(5) -0.008(4) -0.003(4) 0.014(4)
O1W 0.097(5) 0.105(6) 0.060(4) 0.017(4) 0.013(4) 0.051(4)
O2W 0.114(6) 0.133(7) 0.068(5) 0.025(5) -0.002(4) 0.025(5)
O3W 0.131(7) 0.223(11) 0.104(7) 0.042(7) 0.015(5) 0.082(8)

loop_
_atom_type_symbol
_atom_type_description
_atom_type_scat_dispersion_real
_atom_type_scat_dispersion_imag
_atom_type_scat_source
C C 0.0033 0.0016 'International Tables Vol C Tables 4.2.6.8 and 6.1.1.4'
H H 0.0000 0.0000 'International Tables Vol C Tables 4.2.6.8 and 6.1.1.4'
Co Co 0.3494 0.9721 'International Tables Vol C Tables 4.2.6.8 and 6.1.1.4'
N N 0.0061 0.0033 'International Tables Vol C Tables 4.2.6.8 and 6.1.1.4'
O O 0.0106 0.0060 'International Tables Vol C Tables 4.2.6.8 and 6.1.1.4'

loop_
_geom_angle_atom_site_label_1
_geom_angle_atom_site_label_2
_geom_angle_atom_site_label_3
_geom_angle
_geom_angle_site_symmetry_1
_geom_angle_site_symmetry_3
N1 Co1 O44 131.7(2) . 1_545
N1 Co1 O42 136.8(2) . .
O44 Co1 O42 91.5(2) 1_545 .
N1 Co1 N11 76.6(2) . .
O44 Co1 N11 101.3(2) 1_545 .
O42 Co1 N11 96.4(2) . .
N1 Co1 N21 76.4(2) . .
O44 Co1 N21 96.7(2) 1_545 .
O42 Co1 N21 103.2(2) . .
N11 Co1 N21 153.0(2) . .
C1 N1 C5 121.3(6) . .
C1 N1 Co1 119.3(4) . .
C5 N1 Co1 119.4(4) . .
C25 N21 C21 117.9(6) . .
C25 N21 Co1 126.1(5) . .
C21 N21 Co1 116.0(4) . .
C47 O42 Co1 104.3(5) . .
C48 O44 Co1 106.8(5) . 1_565
C15 N11 C11 116.9(6) . .
C15 N11 Co1 127.5(5) . .
C11 N11 Co1 115.7(4) . .
C35 N31 C31 113.2(7) . .
C5 C4 C3 120.8(6) . .
C5 C4 H4 119.6 . .
C3 C4 H4 119.6 . .
C4 C5 N1 119.7(6) . .
C4 C5 C21 127.1(6) . .
N1 C5 C21 113.2(6) . .
N11 C11 C12 122.5(6) . .
N11 C11 C1 114.7(6) . .
C12 C11 C1 122.8(6) . .
C43 C42 C41 121.7(6) . .
C43 C42 H42 119.1 . .
C41 C42 H42 119.1 . .
C1 C2 C3 120.3(6) . .
C1 C2 H2 119.9 . .
C3 C2 H2 119.9 . .
C23 C24 C25 118.9(7) . .
C23 C24 H24 120.6 . .
C25 C24 H24 120.6 . .
N21 C21 C22 123.0(6) . .
N21 C21 C5 115.0(6) . .
C22 C21 C5 122.0(6) . .
C15 C14 C13 117.8(6) . .
C15 C14 H14 121.1 . .
C13 C14 H14 121.1 . .
C34 C33 C32 114.6(7) . .
C34 C33 C3 122.8(6) . .
C32 C33 C3 122.6(6) . .
N1 C1 C2 120.0(6) . .
N1 C1 C11 113.8(6) . .
C2 C1 C11 126.2(6) . .
C42 C43 C44 119.0(6) . .
C42 C43 C48 119.6(6) . .
C44 C43 C48 121.2(6) . .
C46 C41 C42 116.8(7) . .
C46 C41 C47 123.2(7) . .
C42 C41 C47 119.8(6) . .
C11 C12 C13 118.5(6) . .
C11 C12 H12 120.8 . .
C13 C12 H12 120.8 . .
O41 C47 O42 121.1(7) . .
O41 C47 C41 120.1(7) . .
O42 C47 C41 118.7(7) . .
C2 C3 C4 117.9(6) . .
C2 C3 C33 120.7(6) . .
C4 C3 C33 121.5(6) . .
O43 C48 O44 120.7(7) . .
O43 C48 C43 120.6(7) . .
O44 C48 C43 118.6(6) . .
C21 C22 C23 118.3(6) . .
C21 C22 H22 120.9 . .
C23 C22 H22 120.9 . .
N31 C35 C34 126.1(8) . .
N31 C35 H35 117.0 . .
C34 C35 H35 117.0 . .
C31 C32 C33 119.5(8) . .
C31 C32 H32 120.3 . .
C33 C32 H32 120.3 . .
C45 C44 C43 120.0(7) . .
C45 C44 H44 120.0 . .
C43 C44 H44 120.0 . .
C14 C13 C12 119.5(7) . .
C14 C13 H13 120.3 . .
C12 C13 H13 120.3 . .
C33 C34 C35 120.6(7) . .
C33 C34 H34 119.7 . .
C35 C34 H34 119.7 . .
C44 C45 C46 120.5(7) . .
C44 C45 H45 119.8 . .
C46 C45 H45 119.8 . .
N31 C31 C32 125.9(8) . .
N31 C31 H31 117.1 . .
C32 C31 H31 117.1 . .
C24 C23 C22 119.6(6) . .
C24 C23 H23 120.2 . .
C22 C23 H23 120.2 . .
N11 C15 C14 124.8(7) . .
N11 C15 H15 117.6 . .
C14 C15 H15 117.6 . .
N21 C25 C24 122.3(7) . .
N21 C25 H25 118.8 . .
C24 C25 H25 118.8 . .
C45 C46 C41 121.9(7) . .
C45 C46 H46 119.0 . .
C41 C46 H46 119.0 . .

loop_
_geom_bond_atom_site_label_1
_geom_bond_atom_site_label_2
_geom_bond_distance
_geom_bond_site_symmetry_2
Co1 N1 2.040(5) .
Co1 O44 2.057(5) 1_545
Co1 O42 2.062(5) .
Co1 N11 2.137(5) .
Co1 N21 2.149(5) .
N1 C1 1.358(8) .
N1 C5 1.367(8) .
N21 C25 1.345(8) .
N21 C21 1.332(8) .
O42 C47 1.285(9) .
O41 C47 1.242(9) .
O44 C48 1.273(8) .
O44 Co1 2.057(5) 1_565
N11 C15 1.348(8) .
N11 C11 1.352(8) .
N31 C35 1.320(10) .
N31 C31 1.329(10) .
C4 C5 1.371(9) .
C4 C3 1.402(9) .
C4 H4 0.9300 .
O43 C48 1.236(8) .
C5 C21 1.489(9) .
C11 C12 1.382(9) .
C11 C1 1.478(8) .
C42 C43 1.390(9) .
C42 C41 1.396(9) .
C42 H42 0.9300 .
C2 C1 1.382(9) .
C2 C3 1.400(9) .
C2 H2 0.9300 .
C24 C23 1.366(10) .
C24 C25 1.378(10) .
C24 H24 0.9300 .
C21 C22 1.377(9) .
C14 C15 1.359(9) .
C14 C13 1.384(9) .
C14 H14 0.9300 .
C33 C34 1.383(10) .
C33 C32 1.395(9) .
C33 C3 1.480(9) .
C43 C44 1.393(9) .
C43 C48 1.495(10) .
C41 C46 1.395(10) .
C41 C47 1.488(10) .
C12 C13 1.397(9) .
C12 H12 0.9300 .
C22 C23 1.379(9) .
C22 H22 0.9300 .
C35 C34 1.357(10) .
C35 H35 0.9300 .
C32 C31 1.373(10) .
C32 H32 0.9300 .
C44 C45 1.366(10) .
C44 H44 0.9300 .
C13 H13 0.9300 .
C34 H34 0.9300 .
C45 C46 1.371(10) .
C45 H45 0.9300 .
C31 H31 0.9300 .
C23 H23 0.9300 .
C15 H15 0.9300 .
C25 H25 0.9300 .
C46 H46 0.9300 .
